data_4117403
loop_
_publ_author_name
'Julia R. Khusnutdinova'
'Nigam P. Rath'
'Liviu M. Mirica'

_publ_section_title
;
 The Aerobic Oxidation of a Pd(II) Dimethyl Complex Leads to Selective
 Ethane Elimination from a Pd(III) Intermediate
;
_journal_name_full 'Journal of the American Chemical Society'
_journal_page_first 2414
_journal_page_last 2422
_journal_paper_doi 10.1021/ja210841f
_journal_volume 134
_journal_year 2012
_chemical_formula_moiety '2(C46 H71 N8 O Pd2), C4 H10 O, 2(C F3 O3 S)'
_chemical_formula_sum 'C98 H152 F6 N16 O9 Pd4 S2'
_chemical_formula_weight 2302.08
_chemical_name_systematic
; 
 ? 
;
_space_group_IT_number 2
_symmetry_cell_setting triclinic
_symmetry_space_group_name_Hall '-P 1'
_symmetry_space_group_name_H-M 'P -1'
_atom_sites_solution_hydrogens geom
_atom_sites_solution_primary direct
_atom_sites_solution_secondary difmap
_audit_creation_method SHELXL-97
_cell_angle_alpha 93.749(5)
_cell_angle_beta 93.389(5)
_cell_angle_gamma 110.812(4)
_cell_formula_units_Z 2
_cell_length_a 13.8045(11)
_cell_length_b 17.7830(16)
_cell_length_c 23.373(2)
_cell_measurement_reflns_used 7489
_cell_measurement_temperature 100(2)
_cell_measurement_theta_max 22.02
_cell_measurement_theta_min 2.23
_cell_volume 5331.0(8)
_computing_cell_refinement 'Bruker SAINT'
_computing_data_collection 'Bruker APEX2'
_computing_data_reduction 'Bruker SAINT'
_computing_molecular_graphics 'Bruker SHELXTL'
_computing_publication_material 'Bruker SHELXTL'
_computing_structure_refinement 'SHELXL-97 (Sheldrick, 2008)'
_computing_structure_solution 'SHELXS-97 (Sheldrick, 2008)'
_diffrn_ambient_temperature 100(2)
_diffrn_measured_fraction_theta_full 0.996
_diffrn_measured_fraction_theta_max 0.996
_diffrn_measurement_device_type 'Bruker APEX-II CCD'
_diffrn_measurement_method '\f and \w scans'
_diffrn_radiation_monochromator graphite
_diffrn_radiation_source 'fine-focus sealed tube'
_diffrn_radiation_type MoK\a
_diffrn_radiation_wavelength 0.71073
_diffrn_reflns_av_R_equivalents 0.1339
_diffrn_reflns_av_sigmaI/netI 0.1170
_diffrn_reflns_limit_h_max 16
_diffrn_reflns_limit_h_min -16
_diffrn_reflns_limit_k_max 21
_diffrn_reflns_limit_k_min -21
_diffrn_reflns_limit_l_max 27
_diffrn_reflns_limit_l_min -27
_diffrn_reflns_number 95204
_diffrn_reflns_theta_full 25.00
_diffrn_reflns_theta_max 25.00
_diffrn_reflns_theta_min 1.58
_exptl_absorpt_coefficient_mu 0.774
_exptl_absorpt_correction_T_max 0.9471
_exptl_absorpt_correction_T_min 0.8129
_exptl_absorpt_correction_type multi-scan
_exptl_absorpt_process_details 'sadabs v2008/1'
_exptl_crystal_colour yellow
_exptl_crystal_density_diffrn 1.434
_exptl_crystal_density_meas ?
_exptl_crystal_description plate
_exptl_crystal_F_000 2388
_exptl_crystal_size_max 0.28
_exptl_crystal_size_mid 0.12
_exptl_crystal_size_min 0.07
_refine_diff_density_max 1.037
_refine_diff_density_min -0.810
_refine_diff_density_rms 0.129
_refine_ls_extinction_method none
_refine_ls_goodness_of_fit_ref 1.032
_refine_ls_hydrogen_treatment mixed
_refine_ls_matrix_type full
_refine_ls_number_parameters 1256
_refine_ls_number_reflns 18703
_refine_ls_number_restraints 88
_refine_ls_restrained_S_all 1.031
_refine_ls_R_factor_all 0.1226
_refine_ls_R_factor_gt 0.0560
_refine_ls_shift/su_max 0.000
_refine_ls_shift/su_mean 0.000
_refine_ls_structure_factor_coef Fsqd
_refine_ls_weighting_details 'calc w=1/[\s^2^(Fo^2^)+(0.0520P)^2^+9.3588P] where P=(Fo^2^+2Fc^2^)/3'
_refine_ls_weighting_scheme calc
_refine_ls_wR_factor_gt 0.1116
_refine_ls_wR_factor_ref 0.1396
_reflns_number_gt 11195
_reflns_number_total 18703
_reflns_threshold_expression >2sigma(I)
_cod_data_source_file ja210841f_si_002_3.cif
_cod_data_source_block l21210
_cod_depositor_comments
;
The following automatic conversions were performed:

'_exptl_crystal_density_meas' value 'no' was changed to '?' - the
value is perceived as not measured.

Automatic conversion script
Id: cif_fix_values 3008 2015-01-20 13:52:24Z robertas 
;
_cod_database_code 4117403

loop_
_symmetry_equiv_pos_as_xyz
'x, y, z'
'-x, -y, -z'

loop_
_atom_site_label
_atom_site_type_symbol
_atom_site_fract_x
_atom_site_fract_y
_atom_site_fract_z
_atom_site_U_iso_or_equiv
_atom_site_adp_type
_atom_site_occupancy
_atom_site_symmetry_multiplicity
_atom_site_calc_flag
_atom_site_refinement_flags
_atom_site_disorder_assembly
_atom_site_disorder_group
Pd1 Pd 0.43876(4) 0.23899(3) 0.40968(2) 0.01601(13) Uani 1 1 d D . .
Pd2 Pd 0.72888(4) 0.30750(3) 0.42195(2) 0.01581(13) Uani 1 1 d D . .
Pd3 Pd 0.47850(4) 0.93373(4) 0.13406(2) 0.02615(15) Uani 1 1 d D . .
Pd4 Pd 0.48828(5) 0.74111(3) 0.05516(2) 0.02706(15) Uani 1 1 d D . .
S1 S 0.57118(17) 0.43160(12) 0.25066(8) 0.0360(5) Uani 1 1 d . . .
S2 S 0.03759(19) 0.87929(14) 0.34434(9) 0.0456(6) Uani 1 1 d . . .
O1 O 0.4727(5) 0.4310(4) 0.2274(3) 0.070(2) Uani 1 1 d . . .
O2 O 0.5685(5) 0.3847(4) 0.2983(2) 0.0628(19) Uani 1 1 d . . .
O3 O 0.6548(5) 0.5082(3) 0.2554(3) 0.0604(18) Uani 1 1 d . . .
O4 O -0.0339(5) 0.9197(4) 0.3508(3) 0.0654(19) Uani 1 1 d . . .
O5 O 0.0375(5) 0.8233(4) 0.3853(3) 0.066(2) Uani 1 1 d . . .
O6 O 0.1402(4) 0.9301(3) 0.3294(3) 0.0538(17) Uani 1 1 d . . .
O12 O 0.5850(3) 0.2882(3) 0.3844(2) 0.0200(11) Uani 1 1 d D . .
H12 H 0.5872(11) 0.324(3) 0.361(2) 0.030 Uiso 1 1 d D . .
O34 O 0.4540(4) 0.8422(3) 0.0716(2) 0.0363(13) Uani 1 1 d D . .
H34 H 0.418(5) 0.849(3) 0.0425(13) 0.055 Uiso 1 1 d D . .
F1 F 0.5341(6) 0.3011(4) 0.1837(3) 0.095(2) Uani 1 1 d . . .
F2 F 0.6173(6) 0.4100(5) 0.1473(2) 0.111(3) Uani 1 1 d . . .
F3 F 0.6966(5) 0.3664(4) 0.2110(3) 0.091(2) Uani 1 1 d . . .
F4 F -0.1107(5) 0.7618(3) 0.2839(2) 0.0752(19) Uani 1 1 d . . .
F5 F -0.0197(5) 0.8560(3) 0.2341(2) 0.0736(18) Uani 1 1 d . . .
F6 F 0.0420(5) 0.7701(4) 0.2660(3) 0.085(2) Uani 1 1 d . . .
N1 N 0.3747(4) 0.3280(3) 0.3848(2) 0.0189(13) Uani 1 1 d . . .
N2 N 0.2899(4) 0.1847(3) 0.4280(2) 0.0184(13) Uani 1 1 d . . .
N3 N 0.2375(4) 0.1803(3) 0.2847(2) 0.0209(13) Uani 1 1 d . . .
N4 N 0.3438(4) 0.3392(3) 0.5273(2) 0.0184(13) Uani 1 1 d . . .
N5 N 0.8729(4) 0.3249(3) 0.4587(2) 0.0145(12) Uani 1 1 d . . .
N6 N 0.8074(4) 0.2646(3) 0.3507(2) 0.0163(12) Uani 1 1 d . . .
N7 N 0.7939(4) 0.1210(3) 0.4450(2) 0.0162(12) Uani 1 1 d . . .
N8 N 0.9573(4) 0.4626(3) 0.3606(2) 0.0186(13) Uani 1 1 d . . .
N9 N 0.6124(4) 0.9265(3) 0.1844(2) 0.0206(13) Uani 1 1 d . . .
N10 N 0.5013(4) 1.0243(4) 0.1968(2) 0.0237(14) Uani 1 1 d . . .
N11 N 0.7282(5) 1.1108(3) 0.1426(2) 0.0254(14) Uani 1 1 d . . .
N12 N 0.4428(5) 0.8754(4) 0.2834(2) 0.0277(15) Uani 1 1 d . A .
N13 N 0.5703(5) 0.7384(3) 0.1373(2) 0.0241(14) Uani 1 1 d . . .
N14 N 0.5318(5) 0.6429(4) 0.0401(3) 0.0311(15) Uani 1 1 d . . .
N15 N 0.3645(5) 0.5624(4) 0.1411(3) 0.0333(16) Uani 1 1 d . . .
N16 N 0.7741(5) 0.7878(4) 0.0524(3) 0.0308(15) Uani 1 1 d . . .
C1 C 0.4793(5) 0.1495(4) 0.4392(3) 0.0231(16) Uani 1 1 d . . .
H1A H 0.4896 0.1570 0.4813 0.035 Uiso 1 1 calc R . .
H1B H 0.5441 0.1505 0.4236 0.035 Uiso 1 1 calc R . .
H1C H 0.4240 0.0973 0.4271 0.035 Uiso 1 1 calc R . .
C2 C 0.6866(5) 0.3511(4) 0.4937(3) 0.0248(17) Uani 1 1 d . . .
H2A H 0.7460 0.3706 0.5230 0.037 Uiso 1 1 calc R . .
H2B H 0.6293 0.3081 0.5082 0.037 Uiso 1 1 calc R . .
H2C H 0.6640 0.3958 0.4851 0.037 Uiso 1 1 calc R . .
C3 C 0.3587(6) 0.9540(5) 0.0929(4) 0.047(2) Uani 1 1 d . . .
H3A H 0.2958 0.9054 0.0912 0.070 Uiso 1 1 calc R . .
H3B H 0.3751 0.9672 0.0537 0.070 Uiso 1 1 calc R . .
H3C H 0.3469 0.9992 0.1137 0.070 Uiso 1 1 calc R . .
C4 C 0.4166(7) 0.7290(5) -0.0241(3) 0.042(2) Uani 1 1 d . . .
H4A H 0.3414 0.7125 -0.0217 0.062 Uiso 1 1 calc R . .
H4B H 0.4314 0.6879 -0.0483 0.062 Uiso 1 1 calc R . .
H4C H 0.4422 0.7808 -0.0410 0.062 Uiso 1 1 calc R . .
C5 C 0.3602(5) 0.3782(4) 0.4269(3) 0.0168(15) Uani 1 1 d . . .
C6 C 0.2965(5) 0.4219(4) 0.4169(3) 0.0243(17) Uani 1 1 d . . .
H6 H 0.2889 0.4578 0.4466 0.029 Uiso 1 1 calc R . .
C7 C 0.2437(5) 0.4125(4) 0.3626(3) 0.0243(17) Uani 1 1 d . . .
H7 H 0.1999 0.4421 0.3545 0.029 Uiso 1 1 calc R . .
C8 C 0.2568(5) 0.3591(4) 0.3211(3) 0.0247(17) Uani 1 1 d . . .
H8 H 0.2212 0.3514 0.2839 0.030 Uiso 1 1 calc R . .
C9 C 0.3208(5) 0.3168(4) 0.3329(3) 0.0191(15) Uani 1 1 d . . .
C10 C 0.3300(5) 0.2547(4) 0.2887(3) 0.0213(16) Uani 1 1 d . . .
H10A H 0.3378 0.2767 0.2507 0.026 Uiso 1 1 calc R . .
H10B H 0.3927 0.2422 0.2994 0.026 Uiso 1 1 calc R . .
C11 C 0.2512(5) 0.1253(4) 0.3268(3) 0.0202(16) Uani 1 1 d . . .
H11A H 0.3255 0.1316 0.3312 0.024 Uiso 1 1 calc R . .
H11B H 0.2108 0.0689 0.3114 0.024 Uiso 1 1 calc R . .
C12 C 0.2168(5) 0.1407(4) 0.3859(3) 0.0192(16) Uani 1 1 d . . .
C13 C 0.1132(5) 0.1094(4) 0.3956(3) 0.0229(16) Uani 1 1 d . . .
H13 H 0.0631 0.0792 0.3652 0.028 Uiso 1 1 calc R . .
C14 C 0.0817(6) 0.1214(4) 0.4486(3) 0.0251(17) Uani 1 1 d . . .
H14 H 0.0105 0.0988 0.4557 0.030 Uiso 1 1 calc R . .
C15 C 0.1559(5) 0.1672(4) 0.4915(3) 0.0228(16) Uani 1 1 d . . .
H15 H 0.1361 0.1760 0.5288 0.027 Uiso 1 1 calc R . .
C16 C 0.2589(5) 0.2003(4) 0.4805(3) 0.0183(15) Uani 1 1 d . . .
C17 C 0.3397(5) 0.2554(4) 0.5258(3) 0.0171(15) Uani 1 1 d . . .
H17A H 0.3237 0.2353 0.5639 0.020 Uiso 1 1 calc R . .
H17B H 0.4087 0.2540 0.5180 0.020 Uiso 1 1 calc R . .
C18 C 0.4136(5) 0.3836(4) 0.4855(3) 0.0179(15) Uani 1 1 d . . .
H18A H 0.4703 0.3622 0.4820 0.022 Uiso 1 1 calc R . .
H18B H 0.4456 0.4412 0.5005 0.022 Uiso 1 1 calc R . .
C19 C 0.2021(6) 0.1380(4) 0.2254(3) 0.0253(17) Uani 1 1 d . . .
C20 C 0.1892(6) 0.1987(5) 0.1845(3) 0.0329(19) Uani 1 1 d . . .
H20A H 0.1500 0.2291 0.2023 0.049 Uiso 1 1 calc R . .
H20B H 0.1514 0.1696 0.1482 0.049 Uiso 1 1 calc R . .
H20C H 0.2579 0.2362 0.1770 0.049 Uiso 1 1 calc R . .
C21 C 0.0971(6) 0.0720(5) 0.2267(3) 0.036(2) Uani 1 1 d . . .
H21A H 0.1044 0.0298 0.2496 0.054 Uiso 1 1 calc R . .
H21B H 0.0694 0.0486 0.1873 0.054 Uiso 1 1 calc R . .
H21C H 0.0493 0.0947 0.2439 0.054 Uiso 1 1 calc R . .
C22 C 0.2808(6) 0.1033(5) 0.2023(3) 0.044(2) Uani 1 1 d . . .
H22A H 0.3487 0.1468 0.2026 0.065 Uiso 1 1 calc R . .
H22B H 0.2569 0.0789 0.1628 0.065 Uiso 1 1 calc R . .
H22C H 0.2870 0.0622 0.2266 0.065 Uiso 1 1 calc R . .
C23 C 0.3653(5) 0.3828(4) 0.5869(3) 0.0217(16) Uani 1 1 d . . .
C24 C 0.4755(5) 0.3993(5) 0.6129(3) 0.0299(18) Uani 1 1 d . . .
H24A H 0.4868 0.3481 0.6149 0.045 Uiso 1 1 calc R . .
H24B H 0.4852 0.4266 0.6518 0.045 Uiso 1 1 calc R . .
H24C H 0.5256 0.4339 0.5889 0.045 Uiso 1 1 calc R . .
C25 C 0.2855(6) 0.3328(4) 0.6252(3) 0.0280(18) Uani 1 1 d . . .
H25A H 0.2171 0.3101 0.6034 0.042 Uiso 1 1 calc R . .
H25B H 0.2821 0.3673 0.6588 0.042 Uiso 1 1 calc R . .
H25C H 0.3062 0.2888 0.6379 0.042 Uiso 1 1 calc R . .
C26 C 0.3482(5) 0.4628(4) 0.5830(3) 0.0242(17) Uani 1 1 d . . .
H26A H 0.4004 0.4977 0.5601 0.036 Uiso 1 1 calc R . .
H26B H 0.3548 0.4896 0.6217 0.036 Uiso 1 1 calc R . .
H26C H 0.2785 0.4523 0.5645 0.036 Uiso 1 1 calc R . .
C27 C 0.9542(5) 0.3909(4) 0.4486(3) 0.0179(15) Uani 1 1 d . . .
C28 C 1.0547(5) 0.3976(4) 0.4632(3) 0.0194(15) Uani 1 1 d . . .
H28 H 1.1106 0.4445 0.4553 0.023 Uiso 1 1 calc R . .
C29 C 1.0749(5) 0.3373(4) 0.4889(3) 0.0213(16) Uani 1 1 d . . .
H29 H 1.1444 0.3418 0.4997 0.026 Uiso 1 1 calc R . .
C30 C 0.9916(5) 0.2696(4) 0.4990(3) 0.0185(15) Uani 1 1 d . . .
H30 H 1.0038 0.2273 0.5174 0.022 Uiso 1 1 calc R . .
C31 C 0.8922(5) 0.2628(4) 0.4826(3) 0.0162(15) Uani 1 1 d . . .
C32 C 0.8021(5) 0.1859(4) 0.4897(3) 0.0160(15) Uani 1 1 d . . .
H32A H 0.8116 0.1679 0.5281 0.019 Uiso 1 1 calc R . .
H32B H 0.7366 0.1970 0.4876 0.019 Uiso 1 1 calc R . .
C33 C 0.7452(5) 0.1337(4) 0.3904(3) 0.0152(14) Uani 1 1 d . . .
H33A H 0.6882 0.1532 0.3989 0.018 Uiso 1 1 calc R . .
H33B H 0.7139 0.0812 0.3667 0.018 Uiso 1 1 calc R . .
C34 C 0.8194(5) 0.1928(4) 0.3561(3) 0.0183(15) Uani 1 1 d . . .
C35 C 0.9013(5) 0.1765(4) 0.3342(3) 0.0200(16) Uani 1 1 d . . .
H35 H 0.9078 0.1257 0.3385 0.024 Uiso 1 1 calc R . .
C36 C 0.9730(5) 0.2330(4) 0.3066(3) 0.0256(17) Uani 1 1 d . . .
H36 H 1.0301 0.2224 0.2918 0.031 Uiso 1 1 calc R . .
C37 C 0.9607(5) 0.3056(4) 0.3005(3) 0.0212(16) Uani 1 1 d . . .
H37 H 1.0085 0.3456 0.2807 0.025 Uiso 1 1 calc R . .
C38 C 0.8778(5) 0.3198(4) 0.3237(3) 0.0171(15) Uani 1 1 d . . .
C39 C 0.8709(5) 0.4025(4) 0.3228(3) 0.0187(15) Uani 1 1 d . . .
H39A H 0.8743 0.4184 0.2829 0.022 Uiso 1 1 calc R . .
H39B H 0.8036 0.4011 0.3360 0.022 Uiso 1 1 calc R . .
C40 C 0.9307(5) 0.4577(4) 0.4211(3) 0.0192(15) Uani 1 1 d . . .
H40A H 0.8558 0.4484 0.4223 0.023 Uiso 1 1 calc R . .
H40B H 0.9707 0.5099 0.4436 0.023 Uiso 1 1 calc R . .
C41 C 0.7400(5) 0.0375(4) 0.4621(3) 0.0194(15) Uani 1 1 d . . .
C42 C 0.6232(5) 0.0169(4) 0.4652(3) 0.0286(18) Uani 1 1 d . . .
H42A H 0.6117 0.0565 0.4925 0.043 Uiso 1 1 calc R . .
H42B H 0.5923 -0.0372 0.4782 0.043 Uiso 1 1 calc R . .
H42C H 0.5907 0.0181 0.4271 0.043 Uiso 1 1 calc R . .
C43 C 0.7589(6) -0.0225(4) 0.4191(3) 0.0309(19) Uani 1 1 d . . .
H43A H 0.7256 -0.0212 0.3812 0.046 Uiso 1 1 calc R . .
H43B H 0.7294 -0.0769 0.4317 0.046 Uiso 1 1 calc R . .
H43C H 0.8339 -0.0081 0.4168 0.046 Uiso 1 1 calc R . .
C44 C 0.7890(5) 0.0286(4) 0.5209(3) 0.0233(16) Uani 1 1 d . . .
H44A H 0.8649 0.0507 0.5212 0.035 Uiso 1 1 calc R . .
H44B H 0.7661 -0.0287 0.5275 0.035 Uiso 1 1 calc R . .
H44C H 0.7671 0.0580 0.5513 0.035 Uiso 1 1 calc R . .
C45 C 0.9882(5) 0.5470(4) 0.3425(3) 0.0236(16) Uani 1 1 d . . .
C46 C 1.0833(6) 0.6010(4) 0.3798(3) 0.0344(19) Uani 1 1 d . . .
H46A H 1.0645 0.6089 0.4189 0.052 Uiso 1 1 calc R . .
H46B H 1.1113 0.6533 0.3640 0.052 Uiso 1 1 calc R . .
H46C H 1.1360 0.5758 0.3808 0.052 Uiso 1 1 calc R . .
C47 C 1.0191(6) 0.5466(4) 0.2807(3) 0.037(2) Uani 1 1 d . . .
H47A H 1.0677 0.5180 0.2771 0.056 Uiso 1 1 calc R . .
H47B H 1.0525 0.6024 0.2712 0.056 Uiso 1 1 calc R . .
H47C H 0.9568 0.5193 0.2542 0.056 Uiso 1 1 calc R . .
C48 C 0.9006(6) 0.5807(4) 0.3464(4) 0.038(2) Uani 1 1 d . . .
H48A H 0.8398 0.5464 0.3209 0.056 Uiso 1 1 calc R . .
H48B H 0.9243 0.6358 0.3347 0.056 Uiso 1 1 calc R . .
H48C H 0.8817 0.5814 0.3861 0.056 Uiso 1 1 calc R . .
C49 C 0.5966(5) 0.8855(4) 0.2318(3) 0.0240(17) Uani 1 1 d . . .
C50 C 0.6803(6) 0.8910(5) 0.2692(3) 0.0294(18) Uani 1 1 d . . .
H50 H 0.6691 0.8594 0.3011 0.035 Uiso 1 1 calc R . .
C51 C 0.7791(6) 0.9407(4) 0.2615(3) 0.0291(18) Uani 1 1 d . . .
H51 H 0.8364 0.9442 0.2875 0.035 Uiso 1 1 calc R . .
C52 C 0.7928(5) 0.9854(4) 0.2151(3) 0.0250(17) Uani 1 1 d . . .
H52 H 0.8602 1.0213 0.2086 0.030 Uiso 1 1 calc R . .
C53 C 0.7080(6) 0.9780(4) 0.1777(3) 0.0235(17) Uani 1 1 d . . .
C54 C 0.7222(6) 1.0268(4) 0.1260(3) 0.0253(17) Uani 1 1 d . . .
H54A H 0.7869 1.0285 0.1090 0.030 Uiso 1 1 calc R . .
H54B H 0.6631 1.0003 0.0965 0.030 Uiso 1 1 calc R . .
C55 C 0.6242(5) 1.1160(5) 0.1369(3) 0.0276(18) Uani 1 1 d . . .
H55A H 0.5808 1.0763 0.1054 0.033 Uiso 1 1 calc R . .
H55B H 0.6302 1.1706 0.1269 0.033 Uiso 1 1 calc R . .
C56 C 0.5722(5) 1.0992(4) 0.1924(3) 0.0254(17) Uani 1 1 d . . .
C57 C 0.5990(6) 1.1584(4) 0.2373(3) 0.0273(17) Uani 1 1 d . . .
H57 H 0.6479 1.2106 0.2331 0.033 Uiso 1 1 calc R . .
C58 C 0.5549(5) 1.1422(4) 0.2887(3) 0.0264(17) Uani 1 1 d . . .
H58 H 0.5710 1.1829 0.3199 0.032 Uiso 1 1 calc R . .
C59 C 0.4869(5) 1.0654(4) 0.2931(3) 0.0254(17) Uani 1 1 d . . .
H59 H 0.4567 1.0520 0.3283 0.030 Uiso 1 1 calc R . .
C60 C 0.4618(5) 1.0077(4) 0.2473(3) 0.0256(17) Uani 1 1 d . . .
C61 C 0.3877(5) 0.9228(5) 0.2537(3) 0.0295(18) Uani 1 1 d . . .
H61A H 0.3303 0.9255 0.2762 0.035 Uiso 1 1 calc R . .
H61B H 0.3571 0.8951 0.2152 0.035 Uiso 1 1 calc R . .
C62 C 0.4878(5) 0.8344(4) 0.2415(3) 0.0260(17) Uani 1 1 d . . .
H62A H 0.4440 0.8212 0.2044 0.031 Uiso 1 1 calc R . .
H62B H 0.4874 0.7831 0.2557 0.031 Uiso 1 1 calc R . .
C63 C 0.8109(6) 1.1733(5) 0.1153(3) 0.0304(18) Uani 1 1 d . . .
C64 C 0.9171(6) 1.1706(5) 0.1342(3) 0.037(2) Uani 1 1 d . . .
H64A H 0.9243 1.1705 0.1762 0.055 Uiso 1 1 calc R . .
H64B H 0.9718 1.2182 0.1225 0.055 Uiso 1 1 calc R . .
H64C H 0.9235 1.1215 0.1161 0.055 Uiso 1 1 calc R . .
C65 C 0.7915(6) 1.1629(5) 0.0491(3) 0.039(2) Uani 1 1 d . . .
H65A H 0.7997 1.1129 0.0343 0.059 Uiso 1 1 calc R . .
H65B H 0.8418 1.2090 0.0331 0.059 Uiso 1 1 calc R . .
H65C H 0.7208 1.1603 0.0379 0.059 Uiso 1 1 calc R . .
C66 C 0.8145(6) 1.2572(5) 0.1380(4) 0.042(2) Uani 1 1 d . . .
H66A H 0.7511 1.2650 0.1234 0.063 Uiso 1 1 calc R . .
H66B H 0.8753 1.2987 0.1249 0.063 Uiso 1 1 calc R . .
H66C H 0.8196 1.2617 0.1801 0.063 Uiso 1 1 calc R . .
C67 C 0.3792(6) 0.8198(5) 0.3239(3) 0.042(2) Uani 1 1 d D . .
C68 C 0.3448(7) 0.8695(5) 0.3690(4) 0.049(2) Uani 1 1 d . A .
H68A H 0.4047 0.9171 0.3847 0.074 Uiso 1 1 calc R . .
H68B H 0.3163 0.8363 0.4002 0.074 Uiso 1 1 calc R . .
H68C H 0.2913 0.8869 0.3510 0.074 Uiso 1 1 calc R . .
C69 C 0.298(3) 0.7371(16) 0.3026(18) 0.049(2) Uani 0.31(4) 1 d PD A 1
H69A H 0.2386 0.7440 0.2820 0.074 Uiso 0.31(4) 1 calc PR A 1
H69B H 0.2755 0.7059 0.3355 0.074 Uiso 0.31(4) 1 calc PR A 1
H69C H 0.3293 0.7083 0.2765 0.074 Uiso 0.31(4) 1 calc PR A 1
C70 C 0.456(5) 0.796(4) 0.362(3) 0.049(2) Uani 0.31(4) 1 d PD A 1
H70A H 0.4760 0.7558 0.3394 0.074 Uiso 0.31(4) 1 calc PR A 1
H70B H 0.4225 0.7723 0.3954 0.074 Uiso 0.31(4) 1 calc PR A 1
H70C H 0.5176 0.8436 0.3739 0.074 Uiso 0.31(4) 1 calc PR A 1
C69' C 0.2799(9) 0.7607(12) 0.2903(7) 0.049(2) Uani 0.69(4) 1 d PD A 2
H69D H 0.2983 0.7294 0.2596 0.074 Uiso 0.69(4) 1 calc PR A 2
H69E H 0.2400 0.7909 0.2734 0.074 Uiso 0.69(4) 1 calc PR A 2
H69F H 0.2378 0.7240 0.3164 0.074 Uiso 0.69(4) 1 calc PR A 2
C70' C 0.446(3) 0.779(2) 0.3537(11) 0.088(11) Uani 0.69(4) 1 d PDU A 2
H70D H 0.4066 0.7453 0.3822 0.131 Uiso 0.69(4) 1 calc PR A 2
H70E H 0.5093 0.8202 0.3730 0.131 Uiso 0.69(4) 1 calc PR A 2
H70F H 0.4648 0.7449 0.3251 0.131 Uiso 0.69(4) 1 calc PR A 2
C71 C 0.6745(6) 0.7647(4) 0.1387(3) 0.0250(17) Uani 1 1 d . . .
C72 C 0.7337(6) 0.7372(5) 0.1760(3) 0.0307(18) Uani 1 1 d . . .
H72 H 0.8075 0.7582 0.1774 0.037 Uiso 1 1 calc R . .
C73 C 0.6835(6) 0.6792(5) 0.2108(3) 0.037(2) Uani 1 1 d . . .
H73 H 0.7220 0.6582 0.2361 0.044 Uiso 1 1 calc R . .
C74 C 0.5774(6) 0.6519(4) 0.2088(3) 0.0294(18) Uani 1 1 d . . .
H74 H 0.5422 0.6127 0.2336 0.035 Uiso 1 1 calc R . .
C75 C 0.5211(6) 0.6803(4) 0.1714(3) 0.0261(17) Uani 1 1 d . . .
C76 C 0.4044(6) 0.6470(4) 0.1666(3) 0.0289(18) Uani 1 1 d . . .
H76A H 0.3795 0.6498 0.2052 0.035 Uiso 1 1 calc R . .
H76B H 0.3775 0.6800 0.1422 0.035 Uiso 1 1 calc R . .
C77 C 0.3685(6) 0.5595(5) 0.0785(3) 0.0343(19) Uani 1 1 d . . .
H77A H 0.3446 0.6013 0.0634 0.041 Uiso 1 1 calc R . .
H77B H 0.3209 0.5061 0.0606 0.041 Uiso 1 1 calc R . .
C78 C 0.4782(6) 0.5737(4) 0.0624(3) 0.0327(19) Uani 1 1 d . . .
C79 C 0.5219(6) 0.5171(5) 0.0729(4) 0.038(2) Uani 1 1 d . . .
H79 H 0.4836 0.4694 0.0898 0.046 Uiso 1 1 calc R . .
C80 C 0.6219(6) 0.5298(5) 0.0590(3) 0.038(2) Uani 1 1 d . . .
H80 H 0.6522 0.4902 0.0648 0.046 Uiso 1 1 calc R . .
C81 C 0.6775(6) 0.6008(5) 0.0362(3) 0.035(2) Uani 1 1 d . . .
H81 H 0.7465 0.6106 0.0266 0.042 Uiso 1 1 calc R . .
C82 C 0.6316(6) 0.6581(5) 0.0276(3) 0.0326(19) Uani 1 1 d . . .
C83 C 0.6947(6) 0.7385(4) 0.0080(3) 0.0302(18) Uani 1 1 d . . .
H83A H 0.7282 0.7297 -0.0268 0.036 Uiso 1 1 calc R . .
H83B H 0.6479 0.7676 -0.0024 0.036 Uiso 1 1 calc R . .
C84 C 0.7271(6) 0.8247(4) 0.0968(3) 0.0258(17) Uani 1 1 d . . .
H84A H 0.6755 0.8438 0.0776 0.031 Uiso 1 1 calc R . .
H84B H 0.7821 0.8720 0.1181 0.031 Uiso 1 1 calc R . .
C85 C 0.2624(6) 0.5107(5) 0.1594(4) 0.042(2) Uani 1 1 d . . .
C86 C 0.2397(8) 0.4238(5) 0.1378(5) 0.066(3) Uani 1 1 d . . .
H86A H 0.2249 0.4170 0.0959 0.098 Uiso 1 1 calc R . .
H86B H 0.1791 0.3888 0.1555 0.098 Uiso 1 1 calc R . .
H86C H 0.3001 0.4092 0.1481 0.098 Uiso 1 1 calc R . .
C87 C 0.2727(6) 0.5133(6) 0.2250(4) 0.051(3) Uani 1 1 d . . .
H87A H 0.3331 0.4998 0.2375 0.077 Uiso 1 1 calc R . .
H87B H 0.2096 0.4741 0.2378 0.077 Uiso 1 1 calc R . .
H87C H 0.2819 0.5676 0.2417 0.077 Uiso 1 1 calc R . .
C88 C 0.1736(7) 0.5384(6) 0.1405(4) 0.057(3) Uani 1 1 d . . .
H88A H 0.1888 0.5938 0.1572 0.086 Uiso 1 1 calc R . .
H88B H 0.1086 0.5026 0.1538 0.086 Uiso 1 1 calc R . .
H88C H 0.1664 0.5365 0.0984 0.086 Uiso 1 1 calc R . .
C89 C 0.8659(6) 0.8474(5) 0.0302(3) 0.038(2) Uani 1 1 d . . .
C90 C 0.9475(7) 0.8940(5) 0.0797(4) 0.051(2) Uani 1 1 d . . .
H90A H 0.9250 0.9343 0.0997 0.077 Uiso 1 1 calc R . .
H90B H 1.0143 0.9212 0.0642 0.077 Uiso 1 1 calc R . .
H90C H 0.9553 0.8563 0.1067 0.077 Uiso 1 1 calc R . .
C91 C 0.8358(7) 0.9068(5) -0.0059(4) 0.050(2) Uani 1 1 d . . .
H91A H 0.7876 0.8766 -0.0390 0.075 Uiso 1 1 calc R . .
H91B H 0.8985 0.9454 -0.0195 0.075 Uiso 1 1 calc R . .
H91C H 0.8022 0.9361 0.0179 0.075 Uiso 1 1 calc R . .
C92 C 0.9172(7) 0.8006(6) -0.0073(4) 0.051(2) Uani 1 1 d . . .
H92A H 0.9238 0.7559 0.0130 0.076 Uiso 1 1 calc R . .
H92B H 0.9863 0.8369 -0.0152 0.076 Uiso 1 1 calc R . .
H92C H 0.8741 0.7790 -0.0437 0.076 Uiso 1 1 calc R . .
C93 C 0.6053(9) 0.3746(6) 0.1960(4) 0.056(3) Uani 1 1 d . . .
C94 C -0.0102(9) 0.8154(6) 0.2791(4) 0.060(3) Uani 1 1 d . . .
O1S O 0.9859(8) 0.6172(7) 0.0899(5) 0.129(3) Uani 1 1 d DU . .
C1S C 1.0240(11) 0.6850(7) 0.1304(6) 0.132(5) Uani 1 1 d DU B .
H1S1 H 1.0385 0.6681 0.1685 0.159 Uiso 1 1 calc R . .
H1S2 H 0.9711 0.7103 0.1339 0.159 Uiso 1 1 calc R . .
C2S C 1.1224(12) 0.7451(9) 0.1119(8) 0.166(8) Uani 1 1 d DU . .
H2S1 H 1.1765 0.7213 0.1116 0.249 Uiso 1 1 calc R B .
H2S2 H 1.1460 0.7939 0.1389 0.249 Uiso 1 1 calc R . .
H2S3 H 1.1088 0.7592 0.0732 0.249 Uiso 1 1 calc R . .
C3S C 0.9038(12) 0.5520(13) 0.1076(18) 0.160(7) Uani 0.88(9) 1 d PDU B 1
H3S1 H 0.8452 0.5694 0.1161 0.192 Uiso 0.88(9) 1 calc PR B 1
H3S2 H 0.9276 0.5340 0.1432 0.192 Uiso 0.88(9) 1 calc PR B 1
C4S C 0.8679(16) 0.4830(11) 0.061(2) 0.197(10) Uani 0.88(9) 1 d PDU B 1
H4S1 H 0.9119 0.4504 0.0641 0.296 Uiso 0.88(9) 1 calc PR B 1
H4S2 H 0.8729 0.5045 0.0231 0.296 Uiso 0.88(9) 1 calc PR B 1
H4S3 H 0.7955 0.4491 0.0647 0.296 Uiso 0.88(9) 1 calc PR B 1
C3S' C 0.902(3) 0.5433(14) 0.084(2) 0.160(7) Uani 0.12(9) 1 d PRDU B 2
H3S3 H 0.8397 0.5584 0.0849 0.192 Uiso 0.12(9) 1 calc PR B 2
H3S4 H 0.9072 0.5192 0.1204 0.192 Uiso 0.12(9) 1 calc PR B 2
C4S' C 0.871(3) 0.4735(18) 0.039(2) 0.197(10) Uani 0.12(9) 1 d PRDU B 2
H4S4 H 0.8216 0.4257 0.0535 0.296 Uiso 0.12(9) 1 calc PR B 2
H4S5 H 0.9332 0.4622 0.0290 0.296 Uiso 0.12(9) 1 calc PR B 2
H4S6 H 0.8389 0.4866 0.0043 0.296 Uiso 0.12(9) 1 calc PR B 2

loop_
_atom_site_aniso_label
_atom_site_aniso_U_11
_atom_site_aniso_U_22
_atom_site_aniso_U_33
_atom_site_aniso_U_23
_atom_site_aniso_U_13
_atom_site_aniso_U_12
Pd1 0.0142(3) 0.0147(3) 0.0214(3) 0.0023(2) 0.0032(2) 0.0076(2)
Pd2 0.0143(3) 0.0158(3) 0.0197(3) 0.0018(2) 0.0030(2) 0.0080(2)
Pd3 0.0288(4) 0.0290(3) 0.0244(3) -0.0074(3) -0.0041(3) 0.0178(3)
Pd4 0.0381(4) 0.0250(3) 0.0228(3) -0.0012(2) 0.0020(3) 0.0178(3)
S1 0.0476(14) 0.0331(12) 0.0288(11) 0.0070(9) 0.0057(10) 0.0151(11)
S2 0.0558(16) 0.0359(13) 0.0388(13) 0.0052(10) -0.0120(11) 0.0111(12)
O1 0.038(4) 0.079(5) 0.102(6) 0.027(4) 0.003(4) 0.031(4)
O2 0.093(5) 0.057(4) 0.032(3) 0.023(3) 0.001(3) 0.017(4)
O3 0.067(5) 0.031(4) 0.069(5) 0.007(3) -0.005(4) 0.002(3)
O4 0.056(4) 0.065(5) 0.078(5) -0.011(4) -0.005(4) 0.030(4)
O5 0.086(5) 0.042(4) 0.048(4) 0.027(3) -0.024(3) -0.001(4)
O6 0.044(4) 0.033(4) 0.076(5) 0.017(3) -0.006(3) 0.003(3)
O12 0.015(3) 0.018(3) 0.029(3) 0.004(2) 0.004(2) 0.007(2)
O34 0.049(4) 0.033(3) 0.032(3) -0.009(2) -0.012(3) 0.026(3)
F1 0.153(6) 0.048(4) 0.080(5) -0.027(3) -0.030(4) 0.044(4)
F2 0.205(8) 0.125(6) 0.033(3) 0.015(4) 0.036(4) 0.091(6)
F3 0.098(5) 0.098(5) 0.110(5) 0.008(4) 0.024(4) 0.073(4)
F4 0.081(4) 0.044(3) 0.072(4) 0.020(3) -0.028(3) -0.009(3)
F5 0.103(5) 0.057(4) 0.039(3) 0.016(3) -0.015(3) 0.004(3)
F6 0.122(6) 0.062(4) 0.079(4) -0.014(3) 0.010(4) 0.047(4)
N1 0.013(3) 0.014(3) 0.029(3) 0.005(3) 0.005(3) 0.003(3)
N2 0.018(3) 0.013(3) 0.028(3) 0.002(2) 0.002(3) 0.010(3)
N3 0.026(3) 0.020(3) 0.020(3) -0.002(2) -0.002(3) 0.013(3)
N4 0.019(3) 0.015(3) 0.021(3) 0.002(2) 0.006(2) 0.006(3)
N5 0.015(3) 0.018(3) 0.011(3) -0.002(2) 0.002(2) 0.007(3)
N6 0.017(3) 0.017(3) 0.014(3) -0.002(2) 0.000(2) 0.005(3)
N7 0.018(3) 0.019(3) 0.015(3) 0.000(2) 0.000(2) 0.012(3)
N8 0.020(3) 0.019(3) 0.019(3) 0.004(2) 0.006(2) 0.009(3)
N9 0.024(4) 0.021(3) 0.019(3) -0.001(3) 0.003(3) 0.011(3)
N10 0.024(4) 0.028(4) 0.024(3) -0.006(3) -0.004(3) 0.018(3)
N11 0.033(4) 0.026(4) 0.023(3) -0.001(3) 0.002(3) 0.019(3)
N12 0.033(4) 0.027(4) 0.028(3) 0.002(3) 0.015(3) 0.014(3)
N13 0.034(4) 0.023(3) 0.020(3) 0.000(3) 0.010(3) 0.016(3)
N14 0.040(4) 0.029(4) 0.028(4) -0.003(3) 0.004(3) 0.018(3)
N15 0.038(4) 0.027(4) 0.037(4) 0.004(3) 0.013(3) 0.012(3)
N16 0.034(4) 0.030(4) 0.031(4) 0.008(3) 0.016(3) 0.012(3)
C1 0.017(4) 0.020(4) 0.032(4) 0.009(3) 0.006(3) 0.006(3)
C2 0.019(4) 0.031(4) 0.027(4) -0.002(3) 0.001(3) 0.012(3)
C3 0.044(6) 0.049(6) 0.052(6) -0.016(4) -0.019(4) 0.028(5)
C4 0.062(6) 0.041(5) 0.028(5) -0.008(4) -0.010(4) 0.031(5)
C5 0.015(4) 0.010(3) 0.023(4) 0.004(3) 0.010(3) 0.000(3)
C6 0.026(4) 0.021(4) 0.033(4) 0.007(3) 0.014(3) 0.015(3)
C7 0.019(4) 0.027(4) 0.031(4) 0.007(3) -0.001(3) 0.014(3)
C8 0.032(5) 0.022(4) 0.022(4) -0.001(3) 0.002(3) 0.012(4)
C9 0.018(4) 0.016(4) 0.027(4) 0.010(3) 0.010(3) 0.008(3)
C10 0.019(4) 0.022(4) 0.024(4) 0.001(3) 0.001(3) 0.009(3)
C11 0.018(4) 0.022(4) 0.025(4) 0.003(3) 0.005(3) 0.012(3)
C12 0.023(4) 0.011(4) 0.025(4) 0.004(3) 0.002(3) 0.008(3)
C13 0.014(4) 0.018(4) 0.038(5) 0.003(3) -0.002(3) 0.008(3)
C14 0.022(4) 0.022(4) 0.034(4) -0.002(3) 0.006(3) 0.012(3)
C15 0.020(4) 0.024(4) 0.027(4) -0.001(3) 0.006(3) 0.012(3)
C16 0.020(4) 0.011(3) 0.028(4) 0.007(3) 0.005(3) 0.008(3)
C17 0.017(4) 0.016(4) 0.021(4) 0.005(3) 0.007(3) 0.007(3)
C18 0.013(4) 0.020(4) 0.018(4) -0.003(3) 0.000(3) 0.004(3)
C19 0.032(5) 0.028(4) 0.022(4) -0.003(3) -0.002(3) 0.021(4)
C20 0.031(5) 0.038(5) 0.029(4) -0.002(4) -0.004(4) 0.013(4)
C21 0.027(5) 0.035(5) 0.041(5) -0.004(4) -0.007(4) 0.008(4)
C22 0.049(6) 0.061(6) 0.034(5) -0.014(4) -0.006(4) 0.040(5)
C23 0.023(4) 0.027(4) 0.019(4) 0.000(3) 0.004(3) 0.013(3)
C24 0.030(5) 0.036(5) 0.027(4) -0.002(3) -0.003(3) 0.017(4)
C25 0.038(5) 0.028(4) 0.023(4) 0.005(3) 0.013(3) 0.017(4)
C26 0.029(4) 0.020(4) 0.023(4) -0.003(3) 0.002(3) 0.009(3)
C27 0.024(4) 0.018(4) 0.015(3) -0.003(3) 0.001(3) 0.011(3)
C28 0.015(4) 0.015(4) 0.024(4) -0.003(3) 0.000(3) 0.001(3)
C29 0.020(4) 0.023(4) 0.022(4) -0.003(3) 0.001(3) 0.009(3)
C30 0.021(4) 0.020(4) 0.019(4) 0.005(3) 0.002(3) 0.012(3)
C31 0.025(4) 0.017(4) 0.008(3) -0.003(3) 0.003(3) 0.010(3)
C32 0.015(4) 0.015(4) 0.023(4) 0.006(3) 0.003(3) 0.010(3)
C33 0.019(4) 0.012(3) 0.015(3) -0.001(3) 0.004(3) 0.007(3)
C34 0.017(4) 0.017(4) 0.017(4) -0.002(3) -0.008(3) 0.005(3)
C35 0.024(4) 0.014(4) 0.023(4) 0.002(3) 0.005(3) 0.008(3)
C36 0.023(4) 0.029(4) 0.029(4) 0.001(3) 0.010(3) 0.013(4)
C37 0.027(4) 0.020(4) 0.019(4) 0.007(3) 0.012(3) 0.009(3)
C38 0.017(4) 0.019(4) 0.014(3) 0.000(3) -0.004(3) 0.004(3)
C39 0.017(4) 0.016(4) 0.023(4) 0.006(3) 0.004(3) 0.005(3)
C40 0.021(4) 0.015(4) 0.024(4) 0.002(3) 0.009(3) 0.008(3)
C41 0.026(4) 0.014(4) 0.021(4) 0.006(3) 0.007(3) 0.009(3)
C42 0.023(4) 0.020(4) 0.040(5) 0.018(3) 0.002(3) 0.001(3)
C43 0.049(5) 0.016(4) 0.024(4) 0.003(3) -0.005(4) 0.008(4)
C44 0.026(4) 0.018(4) 0.027(4) 0.004(3) 0.002(3) 0.008(3)
C45 0.029(4) 0.022(4) 0.024(4) 0.007(3) 0.009(3) 0.013(3)
C46 0.040(5) 0.029(5) 0.031(5) 0.001(4) 0.010(4) 0.008(4)
C47 0.049(6) 0.024(4) 0.034(5) 0.007(4) 0.022(4) 0.003(4)
C48 0.040(5) 0.023(4) 0.057(6) 0.017(4) 0.013(4) 0.016(4)
C49 0.025(4) 0.025(4) 0.028(4) -0.010(3) 0.000(3) 0.019(4)
C50 0.033(5) 0.033(5) 0.027(4) 0.002(3) 0.007(4) 0.018(4)
C51 0.032(5) 0.030(4) 0.028(4) -0.005(3) -0.005(4) 0.016(4)
C52 0.014(4) 0.031(4) 0.028(4) 0.000(3) 0.003(3) 0.007(3)
C53 0.026(5) 0.022(4) 0.024(4) -0.005(3) 0.007(3) 0.011(4)
C54 0.022(4) 0.035(5) 0.021(4) -0.001(3) 0.005(3) 0.014(4)
C55 0.029(5) 0.037(5) 0.016(4) -0.003(3) -0.002(3) 0.013(4)
C56 0.023(4) 0.031(5) 0.028(4) -0.004(3) -0.004(3) 0.019(4)
C57 0.028(5) 0.026(4) 0.031(4) -0.004(3) -0.003(3) 0.016(4)
C58 0.022(4) 0.028(4) 0.032(4) -0.006(3) -0.005(3) 0.015(4)
C59 0.029(4) 0.037(5) 0.024(4) 0.001(3) 0.005(3) 0.027(4)
C60 0.019(4) 0.031(5) 0.031(4) -0.003(3) 0.001(3) 0.015(4)
C61 0.021(4) 0.039(5) 0.030(4) -0.007(4) 0.006(3) 0.015(4)
C62 0.029(5) 0.019(4) 0.031(4) -0.007(3) 0.001(3) 0.011(3)
C63 0.042(5) 0.033(5) 0.023(4) 0.008(3) 0.010(4) 0.019(4)
C64 0.033(5) 0.041(5) 0.037(5) 0.003(4) 0.009(4) 0.014(4)
C65 0.041(5) 0.040(5) 0.040(5) 0.007(4) 0.006(4) 0.017(4)
C66 0.047(6) 0.034(5) 0.046(5) 0.014(4) 0.010(4) 0.013(4)
C67 0.046(6) 0.034(5) 0.052(6) 0.008(4) 0.032(4) 0.016(4)
C68 0.053(5) 0.038(4) 0.065(5) 0.010(4) 0.032(4) 0.021(4)
C69 0.053(5) 0.038(4) 0.065(5) 0.010(4) 0.032(4) 0.021(4)
C70 0.053(5) 0.038(4) 0.065(5) 0.010(4) 0.032(4) 0.021(4)
C69' 0.053(5) 0.038(4) 0.065(5) 0.010(4) 0.032(4) 0.021(4)
C70' 0.16(2) 0.10(2) 0.070(14) 0.068(16) 0.091(14) 0.10(2)
C71 0.033(5) 0.023(4) 0.021(4) -0.005(3) 0.003(3) 0.014(4)
C72 0.029(5) 0.039(5) 0.028(4) 0.010(4) 0.005(3) 0.016(4)
C73 0.043(6) 0.043(5) 0.034(5) 0.015(4) 0.008(4) 0.024(4)
C74 0.037(5) 0.031(5) 0.025(4) 0.010(3) 0.017(4) 0.015(4)
C75 0.041(5) 0.022(4) 0.021(4) 0.001(3) 0.013(3) 0.016(4)
C76 0.034(5) 0.023(4) 0.030(4) 0.005(3) 0.010(4) 0.011(4)
C77 0.030(5) 0.027(5) 0.047(5) -0.004(4) 0.006(4) 0.012(4)
C78 0.047(5) 0.022(4) 0.033(4) 0.001(3) 0.006(4) 0.018(4)
C79 0.039(5) 0.027(5) 0.053(6) 0.010(4) 0.017(4) 0.014(4)
C80 0.046(6) 0.021(4) 0.053(5) 0.008(4) 0.014(4) 0.015(4)
C81 0.038(5) 0.032(5) 0.040(5) -0.003(4) 0.010(4) 0.018(4)
C82 0.040(5) 0.028(5) 0.033(5) 0.001(4) 0.008(4) 0.016(4)
C83 0.044(5) 0.030(4) 0.022(4) -0.001(3) 0.008(4) 0.020(4)
C84 0.033(5) 0.020(4) 0.025(4) 0.004(3) 0.008(3) 0.009(3)
C85 0.039(5) 0.037(5) 0.057(6) 0.018(4) 0.021(4) 0.018(4)
C86 0.070(8) 0.034(6) 0.091(8) 0.017(5) 0.029(6) 0.011(5)
C87 0.035(6) 0.056(6) 0.071(7) 0.035(5) 0.031(5) 0.017(5)
C88 0.040(6) 0.064(7) 0.073(7) 0.029(6) 0.017(5) 0.020(5)
C89 0.038(5) 0.044(5) 0.034(5) 0.012(4) 0.018(4) 0.013(4)
C90 0.042(6) 0.052(6) 0.051(6) 0.003(5) 0.019(5) 0.006(5)
C91 0.064(7) 0.040(5) 0.046(6) 0.020(4) 0.022(5) 0.014(5)
C92 0.048(6) 0.058(6) 0.050(6) 0.002(5) 0.026(5) 0.021(5)
C93 0.081(8) 0.053(7) 0.043(6) 0.004(5) -0.007(5) 0.038(6)
C94 0.094(9) 0.054(7) 0.039(6) 0.002(5) -0.016(5) 0.039(7)
O1S 0.114(8) 0.120(8) 0.156(9) 0.004(6) -0.016(7) 0.053(6)
C1S 0.183(15) 0.106(10) 0.104(11) 0.026(7) -0.014(10) 0.048(9)
C2S 0.190(17) 0.098(11) 0.202(19) 0.074(12) 0.004(13) 0.032(9)
C3S 0.085(10) 0.145(12) 0.226(18) 0.038(10) -0.071(11) 0.022(8)
C4S 0.113(14) 0.150(13) 0.30(3) 0.001(12) -0.088(15) 0.036(11)
C3S' 0.085(10) 0.145(12) 0.226(18) 0.038(10) -0.071(11) 0.022(8)
C4S' 0.113(14) 0.150(13) 0.30(3) 0.001(12) -0.088(15) 0.036(11)

loop_
_atom_type_symbol
_atom_type_description
_atom_type_scat_dispersion_real
_atom_type_scat_dispersion_imag
_atom_type_scat_source
C C 0.0033 0.0016 'International Tables Vol C Tables 4.2.6.8 and 6.1.1.4'
H H 0.0000 0.0000 'International Tables Vol C Tables 4.2.6.8 and 6.1.1.4'
N N 0.0061 0.0033 'International Tables Vol C Tables 4.2.6.8 and 6.1.1.4'
O O 0.0106 0.0060 'International Tables Vol C Tables 4.2.6.8 and 6.1.1.4'
F F 0.0171 0.0103 'International Tables Vol C Tables 4.2.6.8 and 6.1.1.4'
S S 0.1246 0.1234 'International Tables Vol C Tables 4.2.6.8 and 6.1.1.4'
Pd Pd -0.9988 1.0072 'International Tables Vol C Tables 4.2.6.8 and 6.1.1.4'

loop_
_geom_angle_atom_site_label_1
_geom_angle_atom_site_label_2
_geom_angle_atom_site_label_3
_geom_angle
C1 Pd1 N2 91.8(2)
C1 Pd1 O12 88.1(2)
N2 Pd1 O12 175.0(2)
C1 Pd1 N1 171.5(2)
N2 Pd1 N1 80.0(2)
O12 Pd1 N1 100.25(18)
C2 Pd2 O12 88.0(2)
C2 Pd2 N5 92.9(2)
O12 Pd2 N5 178.9(2)
C2 Pd2 N6 168.8(2)
O12 Pd2 N6 103.23(18)
N5 Pd2 N6 75.87(19)
C3 Pd3 N10 93.1(3)
C3 Pd3 O34 86.7(3)
N10 Pd3 O34 179.3(3)
C3 Pd3 N9 172.9(3)
N10 Pd3 N9 80.1(2)
O34 Pd3 N9 100.18(19)
C4 Pd4 O34 87.8(3)
C4 Pd4 N14 94.2(3)
O34 Pd4 N14 176.7(2)
C4 Pd4 N13 171.7(3)
O34 Pd4 N13 100.55(18)
N14 Pd4 N13 77.5(2)
O2 S1 O1 115.8(4)
O2 S1 O3 115.0(4)
O1 S1 O3 115.7(4)
O2 S1 C93 101.3(4)
O1 S1 C93 102.5(5)
O3 S1 C93 103.4(5)
O4 S2 O5 116.3(5)
O4 S2 O6 114.8(4)
O5 S2 O6 115.4(4)
O4 S2 C94 104.4(4)
O5 S2 C94 102.5(4)
O6 S2 C94 100.4(5)
Pd2 O12 Pd1 133.8(2)
Pd2 O12 H12 110.7(14)
Pd1 O12 H12 109.9(14)
Pd4 O34 Pd3 140.8(2)
Pd4 O34 H34 109.7(5)
Pd3 O34 H34 109.6(5)
C9 N1 C5 119.0(6)
C9 N1 Pd1 119.5(4)
C5 N1 Pd1 118.2(4)
C12 N2 C16 118.6(6)
C12 N2 Pd1 119.9(4)
C16 N2 Pd1 121.0(5)
C10 N3 C11 110.4(5)
C10 N3 C19 115.4(5)
C11 N3 C19 112.1(5)
C17 N4 C18 110.7(5)
C17 N4 C23 114.2(5)
C18 N4 C23 113.7(5)
C27 N5 C31 118.9(5)
C27 N5 Pd2 119.5(4)
C31 N5 Pd2 120.1(4)
C38 N6 C34 118.1(5)
C38 N6 Pd2 118.5(4)
C34 N6 Pd2 116.0(4)
C32 N7 C33 110.2(5)
C32 N7 C41 114.0(5)
C33 N7 C41 111.5(5)
C39 N8 C40 109.2(5)
C39 N8 C45 113.6(5)
C40 N8 C45 112.8(5)
C53 N9 C49 119.1(6)
C53 N9 Pd3 119.8(5)
C49 N9 Pd3 118.8(5)
C60 N10 C56 118.4(6)
C60 N10 Pd3 120.0(5)
C56 N10 Pd3 120.4(5)
C55 N11 C54 110.6(6)
C55 N11 C63 115.8(6)
C54 N11 C63 113.3(5)
C62 N12 C61 110.9(5)
C62 N12 C67 113.0(6)
C61 N12 C67 114.1(5)
C71 N13 C75 119.0(6)
C71 N13 Pd4 115.9(4)
C75 N13 Pd4 117.6(5)
C78 N14 C82 120.1(6)
C78 N14 Pd4 118.5(5)
C82 N14 Pd4 116.9(5)
C77 N15 C76 110.1(6)
C77 N15 C85 113.5(6)
C76 N15 C85 115.5(6)
C83 N16 C89 114.3(6)
C83 N16 C84 110.4(6)
C89 N16 C84 113.0(6)
Pd1 C1 H1A 109.5
Pd1 C1 H1B 109.5
H1A C1 H1B 109.5
Pd1 C1 H1C 109.5
H1A C1 H1C 109.5
H1B C1 H1C 109.5
Pd2 C2 H2A 109.5
Pd2 C2 H2B 109.5
H2A C2 H2B 109.5
Pd2 C2 H2C 109.5
H2A C2 H2C 109.5
H2B C2 H2C 109.5
Pd3 C3 H3A 109.5
Pd3 C3 H3B 109.5
H3A C3 H3B 109.5
Pd3 C3 H3C 109.5
H3A C3 H3C 109.5
H3B C3 H3C 109.5
Pd4 C4 H4A 109.5
Pd4 C4 H4B 109.5
H4A C4 H4B 109.5
Pd4 C4 H4C 109.5
H4A C4 H4C 109.5
H4B C4 H4C 109.5
N1 C5 C6 121.6(6)
N1 C5 C18 117.8(6)
C6 C5 C18 120.6(6)
C5 C6 C7 119.4(6)
C5 C6 H6 120.3
C7 C6 H6 120.3
C8 C7 C6 118.0(6)
C8 C7 H7 121.0
C6 C7 H7 121.0
C9 C8 C7 120.8(7)
C9 C8 H8 119.6
C7 C8 H8 119.6
N1 C9 C8 121.2(6)
N1 C9 C10 118.0(6)
C8 C9 C10 120.7(6)
N3 C10 C9 110.6(5)
N3 C10 H10A 109.5
C9 C10 H10A 109.5
N3 C10 H10B 109.5
C9 C10 H10B 109.5
H10A C10 H10B 108.1
N3 C11 C12 113.5(5)
N3 C11 H11A 108.9
C12 C11 H11A 108.9
N3 C11 H11B 108.9
C12 C11 H11B 108.9
H11A C11 H11B 107.7
N2 C12 C13 121.3(6)
N2 C12 C11 118.5(6)
C13 C12 C11 120.2(6)
C14 C13 C12 120.7(7)
C14 C13 H13 119.7
C12 C13 H13 119.7
C13 C14 C15 118.2(7)
C13 C14 H14 120.9
C15 C14 H14 120.9
C14 C15 C16 120.4(6)
C14 C15 H15 119.8
C16 C15 H15 119.8
N2 C16 C15 120.7(6)
N2 C16 C17 118.4(6)
C15 C16 C17 120.9(6)
N4 C17 C16 112.3(5)
N4 C17 H17A 109.1
C16 C17 H17A 109.1
N4 C17 H17B 109.1
C16 C17 H17B 109.1
H17A C17 H17B 107.9
N4 C18 C5 113.8(5)
N4 C18 H18A 108.8
C5 C18 H18A 108.8
N4 C18 H18B 108.8
C5 C18 H18B 108.8
H18A C18 H18B 107.7
N3 C19 C21 109.0(6)
N3 C19 C22 111.9(6)
C21 C19 C22 110.7(6)
N3 C19 C20 108.9(6)
C21 C19 C20 107.9(6)
C22 C19 C20 108.4(6)
C19 C20 H20A 109.5
C19 C20 H20B 109.5
H20A C20 H20B 109.5
C19 C20 H20C 109.5
H20A C20 H20C 109.5
H20B C20 H20C 109.5
C19 C21 H21A 109.5
C19 C21 H21B 109.5
H21A C21 H21B 109.5
C19 C21 H21C 109.5
H21A C21 H21C 109.5
H21B C21 H21C 109.5
C19 C22 H22A 109.5
C19 C22 H22B 109.5
H22A C22 H22B 109.5
C19 C22 H22C 109.5
H22A C22 H22C 109.5
H22B C22 H22C 109.5
N4 C23 C24 112.6(5)
N4 C23 C25 108.6(5)
C24 C23 C25 110.6(6)
N4 C23 C26 108.1(5)
C24 C23 C26 109.5(6)
C25 C23 C26 107.2(5)
C23 C24 H24A 109.5
C23 C24 H24B 109.5
H24A C24 H24B 109.5
C23 C24 H24C 109.5
H24A C24 H24C 109.5
H24B C24 H24C 109.5
C23 C25 H25A 109.5
C23 C25 H25B 109.5
H25A C25 H25B 109.5
C23 C25 H25C 109.5
H25A C25 H25C 109.5
H25B C25 H25C 109.5
C23 C26 H26A 109.5
C23 C26 H26B 109.5
H26A C26 H26B 109.5
C23 C26 H26C 109.5
H26A C26 H26C 109.5
H26B C26 H26C 109.5
N5 C27 C28 121.4(6)
N5 C27 C40 117.8(6)
C28 C27 C40 120.8(6)
C29 C28 C27 120.3(6)
C29 C28 H28 119.9
C27 C28 H28 119.9
C28 C29 C30 118.2(6)
C28 C29 H29 120.9
C30 C29 H29 120.9
C31 C30 C29 120.6(6)
C31 C30 H30 119.7
C29 C30 H30 119.7
C30 C31 N5 120.4(6)
C30 C31 C32 120.3(6)
N5 C31 C32 119.3(5)
N7 C32 C31 111.7(5)
N7 C32 H32A 109.3
C31 C32 H32A 109.3
N7 C32 H32B 109.3
C31 C32 H32B 109.3
H32A C32 H32B 107.9
N7 C33 C34 113.6(5)
N7 C33 H33A 108.8
C34 C33 H33A 108.8
N7 C33 H33B 108.8
C34 C33 H33B 108.8
H33A C33 H33B 107.7
N6 C34 C35 121.5(6)
N6 C34 C33 117.8(6)
C35 C34 C33 120.5(6)
C36 C35 C34 120.3(6)
C36 C35 H35 119.8
C34 C35 H35 119.8
C35 C36 C37 118.4(6)
C35 C36 H36 120.8
C37 C36 H36 120.8
C36 C37 C38 119.4(6)
C36 C37 H37 120.3
C38 C37 H37 120.3
N6 C38 C37 122.3(6)
N6 C38 C39 118.2(6)
C37 C38 C39 119.3(6)
N8 C39 C38 110.3(5)
N8 C39 H39A 109.6
C38 C39 H39A 109.6
N8 C39 H39B 109.6
C38 C39 H39B 109.6
H39A C39 H39B 108.1
N8 C40 C27 112.3(5)
N8 C40 H40A 109.1
C27 C40 H40A 109.1
N8 C40 H40B 109.1
C27 C40 H40B 109.1
H40A C40 H40B 107.9
N7 C41 C43 108.5(5)
N7 C41 C42 112.7(5)
C43 C41 C42 110.0(6)
N7 C41 C44 109.8(5)
C43 C41 C44 106.3(5)
C42 C41 C44 109.2(5)
C41 C42 H42A 109.5
C41 C42 H42B 109.5
H42A C42 H42B 109.5
C41 C42 H42C 109.5
H42A C42 H42C 109.5
H42B C42 H42C 109.5
C41 C43 H43A 109.5
C41 C43 H43B 109.5
H43A C43 H43B 109.5
C41 C43 H43C 109.5
H43A C43 H43C 109.5
H43B C43 H43C 109.5
C41 C44 H44A 109.5
C41 C44 H44B 109.5
H44A C44 H44B 109.5
C41 C44 H44C 109.5
H44A C44 H44C 109.5
H44B C44 H44C 109.5
N8 C45 C46 109.0(6)
N8 C45 C47 108.9(5)
C46 C45 C47 106.9(6)
N8 C45 C48 112.2(6)
C46 C45 C48 109.8(6)
C47 C45 C48 109.8(6)
C45 C46 H46A 109.5
C45 C46 H46B 109.5
H46A C46 H46B 109.5
C45 C46 H46C 109.5
H46A C46 H46C 109.5
H46B C46 H46C 109.5
C45 C47 H47A 109.5
C45 C47 H47B 109.5
H47A C47 H47B 109.5
C45 C47 H47C 109.5
H47A C47 H47C 109.5
H47B C47 H47C 109.5
C45 C48 H48A 109.5
C45 C48 H48B 109.5
H48A C48 H48B 109.5
C45 C48 H48C 109.5
H48A C48 H48C 109.5
H48B C48 H48C 109.5
N9 C49 C50 119.6(7)
N9 C49 C62 118.4(6)
C50 C49 C62 122.0(7)
C51 C50 C49 121.6(7)
C51 C50 H50 119.2
C49 C50 H50 119.2
C50 C51 C52 117.8(7)
C50 C51 H51 121.1
C52 C51 H51 121.1
C51 C52 C53 119.5(7)
C51 C52 H52 120.2
C53 C52 H52 120.2
N9 C53 C52 122.0(7)
N9 C53 C54 117.9(6)
C52 C53 C54 120.0(7)
N11 C54 C53 111.1(5)
N11 C54 H54A 109.4
C53 C54 H54A 109.4
N11 C54 H54B 109.4
C53 C54 H54B 109.4
H54A C54 H54B 108.0
N11 C55 C56 111.0(5)
N11 C55 H55A 109.4
C56 C55 H55A 109.4
N11 C55 H55B 109.4
C56 C55 H55B 109.4
H55A C55 H55B 108.0
N10 C56 C57 121.5(7)
N10 C56 C55 118.5(6)
C57 C56 C55 120.0(7)
C56 C57 C58 120.1(7)
C56 C57 H57 120.0
C58 C57 H57 120.0
C59 C58 C57 117.7(7)
C59 C58 H58 121.2
C57 C58 H58 121.2
C58 C59 C60 120.7(7)
C58 C59 H59 119.6
C60 C59 H59 119.6
N10 C60 C59 121.6(7)
N10 C60 C61 118.8(6)
C59 C60 C61 119.6(7)
N12 C61 C60 110.9(6)
N12 C61 H61A 109.5
C60 C61 H61A 109.5
N12 C61 H61B 109.5
C60 C61 H61B 109.5
H61A C61 H61B 108.0
N12 C62 C49 111.9(6)
N12 C62 H62A 109.2
C49 C62 H62A 109.2
N12 C62 H62B 109.2
C49 C62 H62B 109.2
H62A C62 H62B 107.9
N11 C63 C64 109.9(6)
N11 C63 C66 109.0(6)
C64 C63 C66 105.6(6)
N11 C63 C65 111.9(6)
C64 C63 C65 110.8(6)
C66 C63 C65 109.6(6)
C63 C64 H64A 109.5
C63 C64 H64B 109.5
H64A C64 H64B 109.5
C63 C64 H64C 109.5
H64A C64 H64C 109.5
H64B C64 H64C 109.5
C63 C65 H65A 109.5
C63 C65 H65B 109.5
H65A C65 H65B 109.5
C63 C65 H65C 109.5
H65A C65 H65C 109.5
H65B C65 H65C 109.5
C63 C66 H66A 109.5
C63 C66 H66B 109.5
H66A C66 H66B 109.5
C63 C66 H66C 109.5
H66A C66 H66C 109.5
H66B C66 H66C 109.5
N12 C67 C69 121.8(17)
N12 C67 C70' 108.9(14)
C69 C67 C70' 90(2)
N12 C67 C70 106(3)
C69 C67 C70 101(3)
N12 C67 C69' 108.8(9)
C70' C67 C69' 113.9(15)
C70 C67 C69' 125(3)
N12 C67 C68 108.9(6)
C69 C67 C68 115.5(15)
C70' C67 C68 109.6(13)
C70 C67 C68 100(3)
C69' C67 C68 106.6(8)
C67 C68 H68A 109.5
C67 C68 H68B 109.5
H68A C68 H68B 109.5
C67 C68 H68C 109.5
H68A C68 H68C 109.5
H68B C68 H68C 109.5
C67 C69 H69A 109.5
C67 C69 H69B 109.5
C67 C69 H69C 109.5
C67 C70 H70A 109.5
C67 C70 H70B 109.5
H70A C70 H70B 109.5
C67 C70 H70C 109.5
H70A C70 H70C 109.5
H70B C70 H70C 109.5
C67 C69' H69D 109.5
C67 C69' H69E 109.5
H69D C69' H69E 109.5
C67 C69' H69F 109.5
H69D C69' H69F 109.5
H69E C69' H69F 109.5
C67 C70' H70D 109.5
C67 C70' H70E 109.5
H70D C70' H70E 109.5
C67 C70' H70F 109.5
H70D C70' H70F 109.5
H70E C70' H70F 109.5
N13 C71 C72 122.1(7)
N13 C71 C84 118.1(6)
C72 C71 C84 119.9(7)
C73 C72 C71 118.5(7)
C73 C72 H72 120.7
C71 C72 H72 120.7
C74 C73 C72 119.2(7)
C74 C73 H73 120.4
C72 C73 H73 120.4
C73 C74 C75 120.8(7)
C73 C74 H74 119.6
C75 C74 H74 119.6
N13 C75 C74 120.4(7)
N13 C75 C76 118.7(6)
C74 C75 C76 120.9(7)
N15 C76 C75 110.4(6)
N15 C76 H76A 109.6
C75 C76 H76A 109.6
N15 C76 H76B 109.6
C75 C76 H76B 109.6
H76A C76 H76B 108.1
N15 C77 C78 110.9(6)
N15 C77 H77A 109.4
C78 C77 H77A 109.4
N15 C77 H77B 109.4
C78 C77 H77B 109.4
H77A C77 H77B 108.0
N14 C78 C79 121.5(7)
N14 C78 C77 119.2(7)
C79 C78 C77 119.3(7)
C78 C79 C80 119.7(7)
C78 C79 H79 120.2
C80 C79 H79 120.2
C79 C80 C81 119.1(7)
C79 C80 H80 120.4
C81 C80 H80 120.4
C80 C81 C82 119.7(8)
C80 C81 H81 120.2
C82 C81 H81 120.2
N14 C82 C81 119.9(7)
N14 C82 C83 120.0(6)
C81 C82 C83 119.9(7)
N16 C83 C82 111.7(6)
N16 C83 H83A 109.3
C82 C83 H83A 109.3
N16 C83 H83B 109.3
C82 C83 H83B 109.3
H83A C83 H83B 107.9
N16 C84 C71 111.4(6)
N16 C84 H84A 109.3
C71 C84 H84A 109.3
N16 C84 H84B 109.3
C71 C84 H84B 109.3
H84A C84 H84B 108.0
N15 C85 C86 109.6(7)
N15 C85 C87 107.8(7)
C86 C85 C87 105.6(7)
N15 C85 C88 112.9(7)
C86 C85 C88 111.5(8)
C87 C85 C88 109.1(7)
C85 C86 H86A 109.5
C85 C86 H86B 109.5
H86A C86 H86B 109.5
C85 C86 H86C 109.5
H86A C86 H86C 109.5
H86B C86 H86C 109.5
C85 C87 H87A 109.5
C85 C87 H87B 109.5
H87A C87 H87B 109.5
C85 C87 H87C 109.5
H87A C87 H87C 109.5
H87B C87 H87C 109.5
C85 C88 H88A 109.5
C85 C88 H88B 109.5
H88A C88 H88B 109.5
C85 C88 H88C 109.5
H88A C88 H88C 109.5
H88B C88 H88C 109.5
N16 C89 C90 110.7(6)
N16 C89 C92 107.8(7)
C90 C89 C92 106.3(7)
N16 C89 C91 112.0(6)
C90 C89 C91 110.2(7)
C92 C89 C91 109.6(7)
C89 C90 H90A 109.5
C89 C90 H90B 109.5
H90A C90 H90B 109.5
C89 C90 H90C 109.5
H90A C90 H90C 109.5
H90B C90 H90C 109.5
C89 C91 H91A 109.5
C89 C91 H91B 109.5
H91A C91 H91B 109.5
C89 C91 H91C 109.5
H91A C91 H91C 109.5
H91B C91 H91C 109.5
C89 C92 H92A 109.5
C89 C92 H92B 109.5
H92A C92 H92B 109.5
C89 C92 H92C 109.5
H92A C92 H92C 109.5
H92B C92 H92C 109.5
F2 C93 F1 106.9(8)
F2 C93 F3 106.2(9)
F1 C93 F3 107.8(8)
F2 C93 S1 111.7(7)
F1 C93 S1 112.5(8)
F3 C93 S1 111.3(7)
F6 C94 F5 109.4(9)
F6 C94 F4 105.0(8)
F5 C94 F4 104.6(7)
F6 C94 S2 114.7(7)
F5 C94 S2 112.8(7)
F4 C94 S2 109.7(7)
C3S' O1S C1S 136(2)
C1S O1S C3S 114.2(19)
O1S C1S C2S 109.8(13)
O1S C1S H1S1 109.7
C2S C1S H1S1 109.7
O1S C1S H1S2 109.7
C2S C1S H1S2 109.7
H1S1 C1S H1S2 108.2
C1S C2S H2S1 109.5
C1S C2S H2S2 109.5
H2S1 C2S H2S2 109.5
C1S C2S H2S3 109.5
H2S1 C2S H2S3 109.5
H2S2 C2S H2S3 109.5
O1S C3S C4S 109.8(16)
O1S C3S H3S1 109.7
C4S C3S H3S1 109.7
O1S C3S H3S2 109.7
C4S C3S H3S2 109.7
H3S1 C3S H3S2 108.2
O1S C3S' C4S' 132(2)
O1S C3S' H3S3 104.4
C4S' C3S' H3S3 104.4
O1S C3S' H3S4 104.4
C4S' C3S' H3S4 104.4
H3S3 C3S' H3S4 105.6
C3S' C4S' H4S4 109.5
C3S' C4S' H4S5 109.5
H4S4 C4S' H4S5 109.5
C3S' C4S' H4S6 109.5
H4S4 C4S' H4S6 109.5
H4S5 C4S' H4S6 109.5

loop_
_geom_bond_atom_site_label_1
_geom_bond_atom_site_label_2
_geom_bond_distance
Pd1 C1 2.014(6)
Pd1 N2 2.022(5)
Pd1 O12 2.036(4)
Pd1 N1 2.162(5)
Pd2 C2 2.005(6)
Pd2 O12 2.026(4)
Pd2 N5 2.028(5)
Pd2 N6 2.273(5)
Pd3 C3 2.018(7)
Pd3 N10 2.029(5)
Pd3 O34 2.034(5)
Pd3 N9 2.180(5)
Pd4 C4 2.010(7)
Pd4 O34 2.033(5)
Pd4 N14 2.056(6)
Pd4 N13 2.183(6)
S1 O2 1.429(6)
S1 O1 1.430(6)
S1 O3 1.431(6)
S1 C93 1.768(10)
S2 O4 1.422(6)
S2 O5 1.425(6)
S2 O6 1.461(6)
S2 C94 1.781(10)
O12 H12 0.849(5)
O34 H34 0.855(4)
F1 C93 1.327(11)
F2 C93 1.326(10)
F3 C93 1.347(11)
F4 C94 1.392(12)
F5 C94 1.341(10)
F6 C94 1.291(11)
N1 C9 1.350(8)
N1 C5 1.357(8)
N2 C12 1.349(8)
N2 C16 1.367(8)
N3 C10 1.469(8)
N3 C11 1.482(8)
N3 C19 1.499(8)
N4 C17 1.469(8)
N4 C18 1.477(8)
N4 C23 1.509(8)
N5 C27 1.351(8)
N5 C31 1.368(8)
N6 C38 1.335(8)
N6 C34 1.356(8)
N7 C32 1.474(8)
N7 C33 1.476(8)
N7 C41 1.499(8)
N8 C39 1.480(8)
N8 C40 1.482(8)
N8 C45 1.504(8)
N9 C53 1.338(9)
N9 C49 1.351(9)
N10 C60 1.337(9)
N10 C56 1.359(9)
N11 C55 1.470(9)
N11 C54 1.490(8)
N11 C63 1.490(9)
N12 C62 1.475(8)
N12 C61 1.496(9)
N12 C67 1.500(9)
N13 C71 1.343(9)
N13 C75 1.354(9)
N14 C78 1.348(9)
N14 C82 1.361(9)
N15 C77 1.467(9)
N15 C76 1.475(9)
N15 C85 1.488(10)
N16 C83 1.454(9)
N16 C89 1.481(9)
N16 C84 1.489(8)
C1 H1A 0.9800
C1 H1B 0.9800
C1 H1C 0.9800
C2 H2A 0.9800
C2 H2B 0.9800
C2 H2C 0.9800
C3 H3A 0.9800
C3 H3B 0.9800
C3 H3C 0.9800
C4 H4A 0.9800
C4 H4B 0.9800
C4 H4C 0.9800
C5 C6 1.385(9)
C5 C18 1.495(9)
C6 C7 1.394(9)
C6 H6 0.9500
C7 C8 1.379(9)
C7 H7 0.9500
C8 C9 1.376(9)
C8 H8 0.9500
C9 C10 1.508(9)
C10 H10A 0.9900
C10 H10B 0.9900
C11 C12 1.527(9)
C11 H11A 0.9900
C11 H11B 0.9900
C12 C13 1.377(9)
C13 C14 1.365(9)
C13 H13 0.9500
C14 C15 1.376(9)
C14 H14 0.9500
C15 C16 1.379(9)
C15 H15 0.9500
C16 C17 1.507(9)
C17 H17A 0.9900
C17 H17B 0.9900
C18 H18A 0.9900
C18 H18B 0.9900
C19 C21 1.510(10)
C19 C22 1.534(9)
C19 C20 1.538(10)
C20 H20A 0.9800
C20 H20B 0.9800
C20 H20C 0.9800
C21 H21A 0.9800
C21 H21B 0.9800
C21 H21C 0.9800
C22 H22A 0.9800
C22 H22B 0.9800
C22 H22C 0.9800
C23 C24 1.524(9)
C23 C25 1.526(9)
C23 C26 1.530(9)
C24 H24A 0.9800
C24 H24B 0.9800
C24 H24C 0.9800
C25 H25A 0.9800
C25 H25B 0.9800
C25 H25C 0.9800
C26 H26A 0.9800
C26 H26B 0.9800
C26 H26C 0.9800
C27 C28 1.370(9)
C27 C40 1.510(9)
C28 C29 1.367(9)
C28 H28 0.9500
C29 C30 1.383(9)
C29 H29 0.9500
C30 C31 1.364(9)
C30 H30 0.9500
C31 C32 1.513(9)
C32 H32A 0.9900
C32 H32B 0.9900
C33 C34 1.496(9)
C33 H33A 0.9900
C33 H33B 0.9900
C34 C35 1.382(9)
C35 C36 1.364(9)
C35 H35 0.9500
C36 C37 1.376(9)
C36 H36 0.9500
C37 C38 1.390(9)
C37 H37 0.9500
C38 C39 1.508(9)
C39 H39A 0.9900
C39 H39B 0.9900
C40 H40A 0.9900
C40 H40B 0.9900
C41 C43 1.519(9)
C41 C42 1.528(9)
C41 C44 1.537(9)
C42 H42A 0.9800
C42 H42B 0.9800
C42 H42C 0.9800
C43 H43A 0.9800
C43 H43B 0.9800
C43 H43C 0.9800
C44 H44A 0.9800
C44 H44B 0.9800
C44 H44C 0.9800
C45 C46 1.505(10)
C45 C47 1.529(9)
C45 C48 1.534(9)
C46 H46A 0.9800
C46 H46B 0.9800
C46 H46C 0.9800
C47 H47A 0.9800
C47 H47B 0.9800
C47 H47C 0.9800
C48 H48A 0.9800
C48 H48B 0.9800
C48 H48C 0.9800
C49 C50 1.378(10)
C49 C62 1.493(10)
C50 C51 1.367(10)
C50 H50 0.9500
C51 C52 1.369(10)
C51 H51 0.9500
C52 C53 1.380(9)
C52 H52 0.9500
C53 C54 1.515(9)
C54 H54A 0.9900
C54 H54B 0.9900
C55 C56 1.514(10)
C55 H55A 0.9900
C55 H55B 0.9900
C56 C57 1.371(9)
C57 C58 1.379(10)
C57 H57 0.9500
C58 C59 1.370(10)
C58 H58 0.9500
C59 C60 1.371(9)
C59 H59 0.9500
C60 C61 1.516(10)
C61 H61A 0.9900
C61 H61B 0.9900
C62 H62A 0.9900
C62 H62B 0.9900
C63 C64 1.524(10)
C63 C66 1.534(10)
C63 C65 1.542(10)
C64 H64A 0.9800
C64 H64B 0.9800
C64 H64C 0.9800
C65 H65A 0.9800
C65 H65B 0.9800
C65 H65C 0.9800
C66 H66A 0.9800
C66 H66B 0.9800
C66 H66C 0.9800
C67 C69 1.526(9)
C67 C70' 1.527(8)
C67 C70 1.528(9)
C67 C69' 1.529(8)
C67 C68 1.535(10)
C68 H68A 0.9800
C68 H68B 0.9800
C68 H68C 0.9800
C69 H69A 0.9800
C69 H69B 0.9800
C69 H69C 0.9800
C70 H70A 0.9800
C70 H70B 0.9800
C70 H70C 0.9800
C69' H69D 0.9800
C69' H69E 0.9800
C69' H69F 0.9800
C70' H70D 0.9800
C70' H70E 0.9800
C70' H70F 0.9800
C71 C72 1.388(10)
C71 C84 1.515(9)
C72 C73 1.369(10)
C72 H72 0.9500
C73 C74 1.366(10)
C73 H73 0.9500
C74 C75 1.371(10)
C74 H74 0.9500
C75 C76 1.501(10)
C76 H76A 0.9900
C76 H76B 0.9900
C77 C78 1.519(10)
C77 H77A 0.9900
C77 H77B 0.9900
C78 C79 1.373(10)
C79 C80 1.380(10)
C79 H79 0.9500
C80 C81 1.384(10)
C80 H80 0.9500
C81 C82 1.396(10)
C81 H81 0.9500
C82 C83 1.503(10)
C83 H83A 0.9900
C83 H83B 0.9900
C84 H84A 0.9900
C84 H84B 0.9900
C85 C86 1.508(11)
C85 C87 1.527(12)
C85 C88 1.528(11)
C86 H86A 0.9800
C86 H86B 0.9800
C86 H86C 0.9800
C87 H87A 0.9800
C87 H87B 0.9800
C87 H87C 0.9800
C88 H88A 0.9800
C88 H88B 0.9800
C88 H88C 0.9800
C89 C90 1.533(11)
C89 C92 1.537(11)
C89 C91 1.546(11)
C90 H90A 0.9800
C90 H90B 0.9800
C90 H90C 0.9800
C91 H91A 0.9800
C91 H91B 0.9800
C91 H91C 0.9800
C92 H92A 0.9800
C92 H92B 0.9800
C92 H92C 0.9800
O1S C3S' 1.402(5)
O1S C1S 1.403(5)
O1S C3S 1.409(5)
C1S C2S 1.508(5)
C1S H1S1 0.9900
C1S H1S2 0.9900
C2S H2S1 0.9800
C2S H2S2 0.9800
C2S H2S3 0.9800
C3S C4S 1.510(5)
C3S H3S1 0.9900
C3S H3S2 0.9900
C4S H4S1 0.9800
C4S H4S2 0.9800
C4S H4S3 0.9800
C3S' C4S' 1.4933
C3S' H3S3 0.9900
C3S' H3S4 0.9900
C4S' H4S4 0.9800
C4S' H4S5 0.9800
C4S' H4S6 0.9800

loop_
_geom_torsion_atom_site_label_1
_geom_torsion_atom_site_label_2
_geom_torsion_atom_site_label_3
_geom_torsion_atom_site_label_4
_geom_torsion
C2 Pd2 O12 Pd1 -45.8(4)
N6 Pd2 O12 Pd1 134.7(3)
C1 Pd1 O12 Pd2 -44.5(4)
N1 Pd1 O12 Pd2 133.8(3)
C4 Pd4 O34 Pd3 -176.0(5)
N13 Pd4 O34 Pd3 4.0(5)
C3 Pd3 O34 Pd4 -162.7(5)
N9 Pd3 O34 Pd4 19.0(5)
N2 Pd1 N1 C9 -80.9(5)
O12 Pd1 N1 C9 94.0(5)
N2 Pd1 N1 C5 78.1(5)
O12 Pd1 N1 C5 -106.9(5)
C1 Pd1 N2 C12 -98.9(5)
N1 Pd1 N2 C12 83.5(5)
C1 Pd1 N2 C16 89.8(5)
N1 Pd1 N2 C16 -87.8(5)
C2 Pd2 N5 C27 -99.2(5)
N6 Pd2 N5 C27 80.2(5)
C2 Pd2 N5 C31 95.3(5)
N6 Pd2 N5 C31 -85.2(4)
C2 Pd2 N6 C38 -73.1(14)
O12 Pd2 N6 C38 104.7(5)
N5 Pd2 N6 C38 -76.0(5)
C2 Pd2 N6 C34 76.5(14)
O12 Pd2 N6 C34 -105.8(4)
N5 Pd2 N6 C34 73.6(4)
N10 Pd3 N9 C53 -80.4(5)
O34 Pd3 N9 C53 100.2(5)
N10 Pd3 N9 C49 82.4(5)
O34 Pd3 N9 C49 -96.9(5)
C3 Pd3 N10 C60 98.3(6)
N9 Pd3 N10 C60 -83.6(5)
C3 Pd3 N10 C56 -94.3(6)
N9 Pd3 N10 C56 83.9(5)
O34 Pd4 N13 C71 -101.9(5)
N14 Pd4 N13 C71 75.4(5)
O34 Pd4 N13 C75 108.7(5)
N14 Pd4 N13 C75 -74.0(5)
C4 Pd4 N14 C78 -103.6(6)
N13 Pd4 N14 C78 76.0(6)
C4 Pd4 N14 C82 100.1(6)
N13 Pd4 N14 C82 -80.3(5)
C9 N1 C5 C6 -4.0(9)
Pd1 N1 C5 C6 -163.2(5)
C9 N1 C5 C18 174.6(6)
Pd1 N1 C5 C18 15.4(7)
N1 C5 C6 C7 1.7(10)
C18 C5 C6 C7 -176.8(6)
C5 C6 C7 C8 0.5(10)
C6 C7 C8 C9 -0.5(10)
C5 N1 C9 C8 4.1(10)
Pd1 N1 C9 C8 162.9(5)
C5 N1 C9 C10 -174.1(5)
Pd1 N1 C9 C10 -15.2(8)
C7 C8 C9 N1 -1.8(10)
C7 C8 C9 C10 176.2(6)
C11 N3 C10 C9 -88.3(6)
C19 N3 C10 C9 143.4(5)
N1 C9 C10 N3 102.5(7)
C8 C9 C10 N3 -75.6(8)
C10 N3 C11 C12 87.9(7)
C19 N3 C11 C12 -141.9(6)
C16 N2 C12 C13 -2.2(9)
Pd1 N2 C12 C13 -173.7(5)
C16 N2 C12 C11 178.3(5)
Pd1 N2 C12 C11 6.8(7)
N3 C11 C12 N2 -99.1(7)
N3 C11 C12 C13 81.4(8)
N2 C12 C13 C14 -0.8(10)
C11 C12 C13 C14 178.7(6)
C12 C13 C14 C15 1.5(10)
C13 C14 C15 C16 0.6(10)
C12 N2 C16 C15 4.3(9)
Pd1 N2 C16 C15 175.7(5)
C12 N2 C16 C17 -174.8(5)
Pd1 N2 C16 C17 -3.4(7)
C14 C15 C16 N2 -3.6(10)
C14 C15 C16 C17 175.5(6)
C18 N4 C17 C16 -86.4(6)
C23 N4 C17 C16 143.7(5)
N2 C16 C17 N4 95.9(7)
C15 C16 C17 N4 -83.3(7)
C17 N4 C18 C5 89.5(6)
C23 N4 C18 C5 -140.4(6)
N1 C5 C18 N4 -103.6(6)
C6 C5 C18 N4 74.9(8)
C10 N3 C19 C21 -170.2(6)
C11 N3 C19 C21 62.3(7)
C10 N3 C19 C22 67.0(8)
C11 N3 C19 C22 -60.5(8)
C10 N3 C19 C20 -52.8(7)
C11 N3 C19 C20 179.7(5)
C17 N4 C23 C24 68.8(7)
C18 N4 C23 C24 -59.6(7)
C17 N4 C23 C25 -54.1(7)
C18 N4 C23 C25 177.5(5)
C17 N4 C23 C26 -170.1(5)
C18 N4 C23 C26 61.5(7)
C31 N5 C27 C28 -1.8(9)
Pd2 N5 C27 C28 -167.5(5)
C31 N5 C27 C40 178.8(5)
Pd2 N5 C27 C40 13.2(7)
N5 C27 C28 C29 -0.5(10)
C40 C27 C28 C29 178.9(6)
C27 C28 C29 C30 0.9(10)
C28 C29 C30 C31 1.1(10)
C29 C30 C31 N5 -3.4(9)
C29 C30 C31 C32 175.4(6)
C27 N5 C31 C30 3.8(9)
Pd2 N5 C31 C30 169.3(4)
C27 N5 C31 C32 -175.1(5)
Pd2 N5 C31 C32 -9.5(7)
C33 N7 C32 C31 -78.2(6)
C41 N7 C32 C31 155.5(5)
C30 C31 C32 N7 -76.6(7)
N5 C31 C32 N7 102.3(6)
C32 N7 C33 C34 81.9(6)
C41 N7 C33 C34 -150.4(5)
C38 N6 C34 C35 -0.4(9)
Pd2 N6 C34 C35 -150.1(5)
C38 N6 C34 C33 175.3(5)
Pd2 N6 C34 C33 25.6(7)
N7 C33 C34 N6 -111.5(6)
N7 C33 C34 C35 64.2(8)
N6 C34 C35 C36 0.3(10)
C33 C34 C35 C36 -175.3(6)
C34 C35 C36 C37 -0.8(10)
C35 C36 C37 C38 1.5(10)
C34 N6 C38 C37 1.1(9)
Pd2 N6 C38 C37 150.1(5)
C34 N6 C38 C39 -174.0(5)
Pd2 N6 C38 C39 -25.0(7)
C36 C37 C38 N6 -1.7(10)
C36 C37 C38 C39 173.4(6)
C40 N8 C39 C38 -80.7(6)
C45 N8 C39 C38 152.4(5)
N6 C38 C39 N8 108.7(6)
C37 C38 C39 N8 -66.6(8)
C39 N8 C40 C27 82.5(6)
C45 N8 C40 C27 -150.1(6)
N5 C27 C40 N8 -108.3(6)
C28 C27 C40 N8 72.3(8)
C32 N7 C41 C43 -166.9(5)
C33 N7 C41 C43 67.5(6)
C32 N7 C41 C42 71.0(7)
C33 N7 C41 C42 -54.7(7)
C32 N7 C41 C44 -51.0(7)
C33 N7 C41 C44 -176.7(5)
C39 N8 C45 C46 -174.0(5)
C40 N8 C45 C46 61.0(7)
C39 N8 C45 C47 -57.7(7)
C40 N8 C45 C47 177.3(6)
C39 N8 C45 C48 64.0(7)
C40 N8 C45 C48 -60.9(8)
C53 N9 C49 C50 -6.6(9)
Pd3 N9 C49 C50 -169.6(5)
C53 N9 C49 C62 174.2(6)
Pd3 N9 C49 C62 11.2(7)
N9 C49 C50 C51 3.9(10)
C62 C49 C50 C51 -177.0(6)
C49 C50 C51 C52 0.0(10)
C50 C51 C52 C53 -1.0(10)
C49 N9 C53 C52 5.7(9)
Pd3 N9 C53 C52 168.5(5)
C49 N9 C53 C54 -176.4(6)
Pd3 N9 C53 C54 -13.6(8)
C51 C52 C53 N9 -1.8(10)
C51 C52 C53 C54 -179.7(6)
C55 N11 C54 C53 -90.8(7)
C63 N11 C54 C53 137.2(6)
N9 C53 C54 N11 101.0(7)
C52 C53 C54 N11 -81.0(8)
C54 N11 C55 C56 89.8(7)
C63 N11 C55 C56 -139.5(6)
C60 N10 C56 C57 -3.6(10)
Pd3 N10 C56 C57 -171.3(5)
C60 N10 C56 C55 174.7(6)
Pd3 N10 C56 C55 7.0(8)
N11 C55 C56 N10 -99.4(7)
N11 C55 C56 C57 78.9(8)
N10 C56 C57 C58 0.9(10)
C55 C56 C57 C58 -177.3(6)
C56 C57 C58 C59 1.8(10)
C57 C58 C59 C60 -1.8(10)
C56 N10 C60 C59 3.6(10)
Pd3 N10 C60 C59 171.3(5)
C56 N10 C60 C61 -176.3(6)
Pd3 N10 C60 C61 -8.6(8)
C58 C59 C60 N10 -0.9(10)
C58 C59 C60 C61 179.0(6)
C62 N12 C61 C60 -88.5(7)
C67 N12 C61 C60 142.6(6)
N10 C60 C61 N12 99.6(7)
C59 C60 C61 N12 -80.4(8)
C61 N12 C62 C49 90.6(7)
C67 N12 C62 C49 -139.8(6)
N9 C49 C62 N12 -99.8(7)
C50 C49 C62 N12 81.0(8)
C55 N11 C63 C64 169.1(6)
C54 N11 C63 C64 -61.4(7)
C55 N11 C63 C66 53.9(8)
C54 N11 C63 C66 -176.6(6)
C55 N11 C63 C65 -67.4(8)
C54 N11 C63 C65 62.1(8)
C62 N12 C67 C69 -47(2)
C61 N12 C67 C69 81(2)
C62 N12 C67 C70' 55.2(15)
C61 N12 C67 C70' -176.8(14)
C62 N12 C67 C70 67(3)
C61 N12 C67 C70 -165(3)
C62 N12 C67 C69' -69.5(11)
C61 N12 C67 C69' 58.5(11)
C62 N12 C67 C68 174.7(6)
C61 N12 C67 C68 -57.4(8)
C75 N13 C71 C72 -3.4(10)
Pd4 N13 C71 C72 -152.4(6)
C75 N13 C71 C84 175.0(6)
Pd4 N13 C71 C84 26.0(7)
N13 C71 C72 C73 2.5(11)
C84 C71 C72 C73 -175.9(7)
C71 C72 C73 C74 -1.7(11)
C72 C73 C74 C75 1.8(11)
C71 N13 C75 C74 3.4(10)
Pd4 N13 C75 C74 151.9(5)
C71 N13 C75 C76 -175.7(6)
Pd4 N13 C75 C76 -27.3(8)
C73 C74 C75 N13 -2.6(11)
C73 C74 C75 C76 176.5(7)
C77 N15 C76 C75 -78.9(7)
C85 N15 C76 C75 150.9(6)
N13 C75 C76 N15 111.3(7)
C74 C75 C76 N15 -67.8(8)
C76 N15 C77 C78 78.5(7)
C85 N15 C77 C78 -150.3(6)
C82 N14 C78 C79 -0.2(11)
Pd4 N14 C78 C79 -155.8(6)
C82 N14 C78 C77 177.4(7)
Pd4 N14 C78 C77 21.8(9)
N15 C77 C78 N14 -110.7(8)
N15 C77 C78 C79 67.0(9)
N14 C78 C79 C80 -1.8(12)
C77 C78 C79 C80 -179.5(7)
C78 C79 C80 C81 2.1(12)
C79 C80 C81 C82 -0.3(12)
C78 N14 C82 C81 2.0(11)
Pd4 N14 C82 C81 158.0(6)
C78 N14 C82 C83 -174.2(7)
Pd4 N14 C82 C83 -18.2(9)
C80 C81 C82 N14 -1.7(12)
C80 C81 C82 C83 174.5(7)
C89 N16 C83 C82 153.5(6)
C84 N16 C83 C82 -77.8(7)
N14 C82 C83 N16 107.5(8)
C81 C82 C83 N16 -68.7(9)
C83 N16 C84 C71 79.3(7)
C89 N16 C84 C71 -151.3(6)
N13 C71 C84 N16 -111.3(7)
C72 C71 C84 N16 67.1(9)
C77 N15 C85 C86 60.3(9)
C76 N15 C85 C86 -171.1(7)
C77 N15 C85 C87 174.8(6)
C76 N15 C85 C87 -56.7(8)
C77 N15 C85 C88 -64.6(9)
C76 N15 C85 C88 63.9(9)
C83 N16 C89 C90 -177.5(6)
C84 N16 C89 C90 55.1(9)
C83 N16 C89 C92 -61.6(8)
C84 N16 C89 C92 171.0(6)
C83 N16 C89 C91 59.0(8)
C84 N16 C89 C91 -68.4(8)
O2 S1 C93 F2 -177.0(8)
O1 S1 C93 F2 63.1(9)
O3 S1 C93 F2 -57.6(9)
O2 S1 C93 F1 62.8(7)
O1 S1 C93 F1 -57.1(7)
O3 S1 C93 F1 -177.8(6)
O2 S1 C93 F3 -58.4(8)
O1 S1 C93 F3 -178.3(7)
O3 S1 C93 F3 61.0(8)
O4 S2 C94 F6 -177.5(8)
O5 S2 C94 F6 -55.8(9)
O6 S2 C94 F6 63.4(9)
O4 S2 C94 F5 56.4(9)
O5 S2 C94 F5 178.1(8)
O6 S2 C94 F5 -62.7(8)
O4 S2 C94 F4 -59.7(7)
O5 S2 C94 F4 62.0(7)
O6 S2 C94 F4 -178.8(6)
C3S' O1S C1S C2S 178(3)
C3S O1S C1S C2S 170.3(14)
C3S' O1S C3S C4S 13(5)
C1S O1S C3S C4S 179.4(13)
C1S O1S C3S' C4S' -177.4(14)
C3S O1S C3S' C4S' -159(7)
